data_4071901
loop_
_publ_author_name
'Esteruelas, Miguel A.'
'Garc\'ia-Yebra, Cristina'
'Oliv\'an, Montserrat'
'O\~nate, Enrique'
'Valencia, Marta'

_publ_section_title
;
 Osmium-Catalyzed Allylic Alkylation
;
_journal_issue 19
_journal_name_full Organometallics
_journal_page_first 4892
_journal_paper_doi 10.1021/om800460h
_journal_volume 27
_journal_year 2008
_chemical_formula_sum 'C22 H34 Cl2 O2 Os2'
_chemical_formula_weight 781.79
_chemical_name_systematic
; 
 ? 
;
_space_group_IT_number 14
_symmetry_cell_setting monoclinic
_symmetry_space_group_name_Hall '-P 2ybc'
_symmetry_space_group_name_H-M 'P 1 21/c 1'
_atom_sites_solution_hydrogens geom
_atom_sites_solution_primary direct
_atom_sites_solution_secondary difmap
_audit_creation_method SHELXL-97
_cell_angle_alpha 90.00
_cell_angle_beta 102.549(3)
_cell_angle_gamma 90.00
_cell_formula_units_Z 2
_cell_length_a 9.0720(15)
_cell_length_b 16.049(3)
_cell_length_c 8.2477(14)
_cell_measurement_reflns_used 3983
_cell_measurement_temperature 100(2)
_cell_measurement_theta_max 26
_cell_measurement_theta_min 2
_cell_volume 1172.1(4)
_computing_cell_refinement 'SAINT+ v. 6.1 (Bruker AXS, 2000)'
_computing_data_collection 'SMART v. 5.625 (Bruker AXS, 2000)'
_computing_data_reduction 'SAINT+ v. 6.1 (Bruker AXS, 2000)'
_computing_molecular_graphics 'XP, SHELXTL v. 6.1 (Bruker, 2000)'
_computing_publication_material 'XCIF, SHELXTL v. 6.1 (Bruker, 2000)'
_computing_structure_refinement 'SHELXL-97 (Sheldrick, 1997)'
_computing_structure_solution 'SHELXS-97 (Sheldrick, 1990)'
_diffrn_ambient_temperature 100(2)
_diffrn_detector_area_resol_mean 8.26
_diffrn_measured_fraction_theta_full 0.998
_diffrn_measured_fraction_theta_max 0.940
_diffrn_measurement_device_type 'Bruker SMART APEX CCD system'
_diffrn_measurement_method '\w rotations with narrow frames'
_diffrn_radiation_monochromator graphite
_diffrn_radiation_source 'fine-focus sealed tube'
_diffrn_radiation_type MoK\a
_diffrn_radiation_wavelength 0.71073
_diffrn_reflns_av_R_equivalents 0.0476
_diffrn_reflns_av_sigmaI/netI 0.0487
_diffrn_reflns_limit_h_max 12
_diffrn_reflns_limit_h_min -11
_diffrn_reflns_limit_k_max 21
_diffrn_reflns_limit_k_min -21
_diffrn_reflns_limit_l_max 10
_diffrn_reflns_limit_l_min -10
_diffrn_reflns_number 14482
_diffrn_reflns_theta_full 27.50
_diffrn_reflns_theta_max 28.91
_diffrn_reflns_theta_min 2.30
_diffrn_standards_decay_% 'no decay'
_exptl_absorpt_coefficient_mu 11.073
_exptl_absorpt_correction_T_max 0.531
_exptl_absorpt_correction_T_min 0.269
_exptl_absorpt_correction_type multi-scan
_exptl_absorpt_process_details
;
Absorption correction performed with SADABS program. This is based on the
method of Blessing: Blessing, R. H., Acta Crystallogr., Sect. A 1995, 51, 33.

SADABS: Area-Detector Absorption Correction. Bruker-AXS 
within SAINT+ package, v. 6.1 (2000).
;
_exptl_crystal_colour yellow
_exptl_crystal_density_diffrn 2.215
_exptl_crystal_density_method 'not measured'
_exptl_crystal_description 'irregular block'
_exptl_crystal_F_000 736
_exptl_crystal_size_max 0.12
_exptl_crystal_size_mid 0.08
_exptl_crystal_size_min 0.04
_refine_diff_density_max 1.997
_refine_diff_density_min -1.140
_refine_diff_density_rms 0.191
_refine_ls_extinction_method none
_refine_ls_goodness_of_fit_ref 0.951
_refine_ls_hydrogen_treatment constr
_refine_ls_matrix_type full
_refine_ls_number_parameters 131
_refine_ls_number_reflns 2904
_refine_ls_number_restraints 0
_refine_ls_restrained_S_all 0.951
_refine_ls_R_factor_all 0.0406
_refine_ls_R_factor_gt 0.0302
_refine_ls_shift/su_max 0.001
_refine_ls_shift/su_mean 0.000
_refine_ls_structure_factor_coef Fsqd
_refine_ls_weighting_details 'calc w=1/[\s^2^(Fo^2^)+(0.0286P)^2^+0.0000P] where P=(Fo^2^+2Fc^2^)/3'
_refine_ls_weighting_scheme calc
_refine_ls_wR_factor_gt 0.0606
_refine_ls_wR_factor_ref 0.0630
_reflns_number_gt 2351
_reflns_number_total 2904
_reflns_threshold_expression >2sigma(I)
_cod_data_source_file om800460h_si_001.cif
_cod_data_source_block mae265cs
_cod_original_cell_volume 1172.1(3)
_cod_original_sg_symbol_H-M P2(1)/c
_cod_database_code 4071901

loop_
_symmetry_equiv_pos_as_xyz
'x, y, z'
'-x, y+1/2, -z+1/2'
'-x, -y, -z'
'x, -y-1/2, z-1/2'

loop_
_atom_site_label
_atom_site_type_symbol
_atom_site_fract_x
_atom_site_fract_y
_atom_site_fract_z
_atom_site_U_iso_or_equiv
_atom_site_adp_type
_atom_site_occupancy
_atom_site_symmetry_multiplicity
_atom_site_calc_flag
_atom_site_refinement_flags
Os Os 0.56303(2) 0.060030(13) 0.66846(2) 0.01849(7) Uani 1 1 d .
Cl Cl 0.64191(16) -0.07297(8) 0.79531(16) 0.0246(3) Uani 1 1 d .
C1 C 0.7289(6) 0.1322(3) 0.8440(7) 0.0229(12) Uani 1 1 d .
C2 C 0.5962(6) 0.1161(3) 0.9095(7) 0.0233(12) Uani 1 1 d .
H2 H 0.6074 0.0907 1.0156 0.028 Uiso 1 1 calc R
C3 C 0.4516(6) 0.1370(3) 0.8198(7) 0.0263(13) Uani 1 1 d .
H3 H 0.3669 0.1269 0.8675 0.032 Uiso 1 1 calc R
C4 C 0.4288(6) 0.1731(3) 0.6590(7) 0.0242(12) Uani 1 1 d .
C5 C 0.5566(6) 0.1890(4) 0.5927(7) 0.0280(13) Uani 1 1 d .
H5 H 0.5446 0.2135 0.4857 0.034 Uiso 1 1 calc R
C6 C 0.7043(6) 0.1685(3) 0.6858(7) 0.0246(12) Uani 1 1 d .
H6 H 0.7889 0.1800 0.6387 0.030 Uiso 1 1 calc R
C7 C 0.8821(6) 0.1061(3) 0.9425(7) 0.0247(12) Uani 1 1 d .
H7 H 0.8714 0.0487 0.9859 0.030 Uiso 1 1 calc R
C8 C 0.9344(7) 0.1630(4) 1.0920(7) 0.0343(15) Uani 1 1 d .
H8A H 0.9514 0.2192 1.0536 0.051 Uiso 1 1 calc R
H8B H 1.0286 0.1413 1.1604 0.051 Uiso 1 1 calc R
H8C H 0.8567 0.1649 1.1580 0.051 Uiso 1 1 calc R
C9 C 1.0024(7) 0.1024(4) 0.8409(7) 0.0339(15) Uani 1 1 d .
H9A H 1.0164 0.1580 0.7973 0.051 Uiso 1 1 calc R
H9B H 0.9709 0.0635 0.7482 0.051 Uiso 1 1 calc R
H9C H 1.0977 0.0833 0.9113 0.051 Uiso 1 1 calc R
C10 C 0.2717(6) 0.1899(4) 0.5575(7) 0.0320(14) Uani 1 1 d .
H10A H 0.2015 0.1483 0.5842 0.048 Uiso 1 1 calc R
H10B H 0.2724 0.1867 0.4390 0.048 Uiso 1 1 calc R
H10C H 0.2393 0.2457 0.5835 0.048 Uiso 1 1 calc R
C11 C 0.7219(7) 0.0476(4) 0.3761(8) 0.0330(15) Uani 1 1 d .
H11A H 0.6732 0.0997 0.3310 0.049 Uiso 1 1 calc R
H11B H 0.7390 0.0124 0.2849 0.049 Uiso 1 1 calc R
H11C H 0.8188 0.0602 0.4511 0.049 Uiso 1 1 calc R
O O 0.6289(4) 0.0057(2) 0.4635(4) 0.0196(8) Uani 1 1 d .

loop_
_atom_site_aniso_label
_atom_site_aniso_U_11
_atom_site_aniso_U_22
_atom_site_aniso_U_33
_atom_site_aniso_U_23
_atom_site_aniso_U_13
_atom_site_aniso_U_12
Os 0.01863(12) 0.01736(12) 0.02060(11) 0.00096(9) 0.00671(8) 0.00080(10)
Cl 0.0287(7) 0.0214(7) 0.0239(6) 0.0041(5) 0.0061(6) 0.0025(6)
C1 0.025(3) 0.017(3) 0.027(3) 0.000(2) 0.007(2) 0.000(2)
C2 0.026(3) 0.020(3) 0.024(3) -0.006(2) 0.004(2) -0.003(2)
C3 0.027(3) 0.021(3) 0.033(3) -0.010(2) 0.011(3) -0.004(2)
C4 0.023(3) 0.019(3) 0.031(3) -0.006(2) 0.005(2) 0.005(2)
C5 0.030(3) 0.024(3) 0.029(3) 0.001(3) 0.004(3) 0.001(3)
C6 0.026(3) 0.018(3) 0.031(3) 0.000(2) 0.008(2) -0.002(2)
C7 0.020(3) 0.021(3) 0.033(3) 0.000(2) 0.006(2) -0.002(2)
C8 0.026(3) 0.035(4) 0.041(3) -0.008(3) 0.004(3) 0.000(3)
C9 0.023(3) 0.040(4) 0.038(3) 0.001(3) 0.004(3) 0.009(3)
C10 0.025(3) 0.032(4) 0.038(3) -0.005(3) 0.004(3) 0.010(3)
C11 0.025(3) 0.041(4) 0.034(3) -0.011(3) 0.008(3) -0.002(3)
O 0.022(2) 0.0157(19) 0.0207(18) -0.0008(15) 0.0030(16) 0.0028(16)

loop_
_atom_type_symbol
_atom_type_description
_atom_type_scat_dispersion_real
_atom_type_scat_dispersion_imag
_atom_type_scat_source
C C 0.0033 0.0016 'International Tables Vol C Tables 4.2.6.8 and 6.1.1.4'
H H 0.0000 0.0000 'International Tables Vol C Tables 4.2.6.8 and 6.1.1.4'
O O 0.0106 0.0060 'International Tables Vol C Tables 4.2.6.8 and 6.1.1.4'
Cl Cl 0.1484 0.1585 'International Tables Vol C Tables 4.2.6.8 and 6.1.1.4'
Os Os -1.2165 7.6030 'International Tables Vol C Tables 4.2.6.8 and 6.1.1.4'

loop_
_geom_angle_atom_site_label_1
_geom_angle_atom_site_label_2
_geom_angle_atom_site_label_3
_geom_angle
_geom_angle_site_symmetry_1
_geom_angle_site_symmetry_3
O Os O 74.12(16) . 3_656
O Os C2 155.99(18) . .
O Os C2 128.20(18) 3_656 .
O Os C6 96.88(17) . .
O Os C6 147.99(17) 3_656 .
C2 Os C6 68.7(2) . .
O Os C3 162.58(18) . .
O Os C3 98.39(18) 3_656 .
C2 Os C3 38.0(2) . .
C6 Os C3 81.1(2) . .
O Os C5 99.17(18) . .
O Os C5 111.14(17) 3_656 .
C2 Os C5 81.7(2) . .
C6 Os C5 38.8(2) . .
C3 Os C5 68.4(2) . .
O Os C4 124.88(17) . .
O Os C4 90.32(17) 3_656 .
C2 Os C4 69.4(2) . .
C6 Os C4 69.4(2) . .
C3 Os C4 38.3(2) . .
C5 Os C4 37.9(2) . .
O Os C1 118.61(17) . .
O Os C1 167.21(17) 3_656 .
C2 Os C1 39.1(2) . .
C6 Os C1 37.80(19) . .
C3 Os C1 69.8(2) . .
C5 Os C1 69.8(2) . .
C4 Os C1 83.2(2) . .
O Os Cl 82.68(10) . .
O Os Cl 85.16(10) 3_656 .
C2 Os Cl 90.03(15) . .
C6 Os Cl 124.82(15) . .
C3 Os Cl 112.77(16) . .
C5 Os Cl 163.54(15) . .
C4 Os Cl 149.58(15) . .
C1 Os Cl 94.88(14) . .
C6 C1 C2 116.4(5) . .
C6 C1 C7 123.9(5) . .
C2 C1 C7 119.6(5) . .
C6 C1 Os 69.9(3) . .
C2 C1 Os 69.1(3) . .
C7 C1 Os 129.2(4) . .
C3 C2 C1 121.4(5) . .
C3 C2 Os 71.6(3) . .
C1 C2 Os 71.9(3) . .
C3 C2 H2 119.3 . .
C1 C2 H2 119.3 . .
Os C2 H2 129.8 . .
C2 C3 C4 121.4(5) . .
C2 C3 Os 70.4(3) . .
C4 C3 Os 71.6(3) . .
C2 C3 H3 119.3 . .
C4 C3 H3 119.3 . .
Os C3 H3 131.6 . .
C5 C4 C3 118.1(5) . .
C5 C4 C10 120.5(5) . .
C3 C4 C10 121.3(5) . .
C5 C4 Os 70.4(3) . .
C3 C4 Os 70.1(3) . .
C10 C4 Os 128.4(4) . .
C4 C5 C6 120.2(5) . .
C4 C5 Os 71.7(3) . .
C6 C5 Os 70.2(3) . .
C4 C5 H5 119.9 . .
C6 C5 H5 119.9 . .
Os C5 H5 131.0 . .
C1 C6 C5 122.4(5) . .
C1 C6 Os 72.3(3) . .
C5 C6 Os 71.0(3) . .
C1 C6 H6 118.8 . .
C5 C6 H6 118.8 . .
Os C6 H6 130.7 . .
C1 C7 C9 113.8(5) . .
C1 C7 C8 111.0(5) . .
C9 C7 C8 109.6(5) . .
C1 C7 H7 107.4 . .
C9 C7 H7 107.4 . .
C8 C7 H7 107.4 . .
C7 C8 H8A 109.5 . .
C7 C8 H8B 109.5 . .
H8A C8 H8B 109.5 . .
C7 C8 H8C 109.5 . .
H8A C8 H8C 109.5 . .
H8B C8 H8C 109.5 . .
C7 C9 H9A 109.5 . .
C7 C9 H9B 109.5 . .
H9A C9 H9B 109.5 . .
C7 C9 H9C 109.5 . .
H9A C9 H9C 109.5 . .
H9B C9 H9C 109.5 . .
C4 C10 H10A 109.5 . .
C4 C10 H10B 109.5 . .
H10A C10 H10B 109.5 . .
C4 C10 H10C 109.5 . .
H10A C10 H10C 109.5 . .
H10B C10 H10C 109.5 . .
O C11 H11A 109.5 . .
O C11 H11B 109.5 . .
H11A C11 H11B 109.5 . .
O C11 H11C 109.5 . .
H11A C11 H11C 109.5 . .
H11B C11 H11C 109.5 . .
C11 O Os 121.7(3) . .
C11 O Os 119.7(3) . 3_656
Os O Os 105.88(16) . 3_656

loop_
_geom_bond_atom_site_label_1
_geom_bond_atom_site_label_2
_geom_bond_distance
_geom_bond_site_symmetry_2
Os O 2.101(3) .
Os O 2.123(4) 3_656
Os C2 2.143(5) .
Os C6 2.149(5) .
Os C3 2.158(5) .
Os C5 2.160(6) .
Os C4 2.177(5) .
Os C1 2.181(5) .
Os Cl 2.4161(13) .
C1 C6 1.402(7) .
C1 C2 1.446(8) .
C1 C7 1.509(7) .
C2 C3 1.400(7) .
C2 H2 0.9500 .
C3 C4 1.420(7) .
C3 H3 0.9500 .
C4 C5 1.409(7) .
C4 C10 1.512(7) .
C5 C6 1.430(7) .
C5 H5 0.9500 .
C6 H6 0.9500 .
C7 C9 1.516(8) .
C7 C8 1.524(8) .
C7 H7 1.0000 .
C8 H8A 0.9800 .
C8 H8B 0.9800 .
C8 H8C 0.9800 .
C9 H9A 0.9800 .
C9 H9B 0.9800 .
C9 H9C 0.9800 .
C10 H10A 0.9800 .
C10 H10B 0.9800 .
C10 H10C 0.9800 .
C11 O 1.395(7) .
C11 H11A 0.9800 .
C11 H11B 0.9800 .
C11 H11C 0.9800 .
O Os 2.123(4) 3_656
